data_4346376
loop_
_publ_author_name
'Guo, Ying'
'Yang, Xiu-Long'
'Wei, Rong-Jia'
'Zheng, Lan-Sun'
'Tao, Jun'

_publ_section_title
;
 Spin Transition and Structural Transformation in a Mononuclear Cobalt(II)
 Complex.
;
_journal_issue 16
_journal_name_full 'Inorganic chemistry'
_journal_page_first 7670
_journal_page_last 7672
_journal_paper_doi 10.1021/acs.inorgchem.5b01344
_journal_volume 54
_journal_year 2015
_chemical_formula_sum 'C42 H36 Co F12 N8 O2 P2'
_chemical_formula_weight 1033.66
_space_group_IT_number 15
_space_group_name_Hall '-C 2yc'
_space_group_name_H-M_alt 'C 1 2/c 1'
_symmetry_cell_setting monoclinic
_symmetry_space_group_name_H-M 'C 1 2/c 1'
_atom_sites_solution_hydrogens geom
_atom_sites_solution_primary direct
_atom_sites_solution_secondary difmap
_audit_creation_method SHELXL-97
_cell_angle_alpha 90.00
_cell_angle_beta 111.740(4)
_cell_angle_gamma 90.00
_cell_formula_units_Z 4
_cell_length_a 19.8091(10)
_cell_length_b 27.1281(8)
_cell_length_c 8.5796(3)
_cell_measurement_reflns_used 2422
_cell_measurement_temperature 250(2)
_cell_measurement_theta_max 62.9860
_cell_measurement_theta_min 4.7940
_cell_volume 4282.6(3)
_computing_cell_refinement
;
CrysAlisPro, Agilent Technologies,
Version 1.171.37.35 (release 13-08-2014 CrysAlis171 .NET)
(compiled Aug 13 2014,18:06:01)
;
_computing_data_collection
;
CrysAlisPro, Agilent Technologies,
Version 1.171.37.35 (release 13-08-2014 CrysAlis171 .NET)
(compiled Aug 13 2014,18:06:01)
;
_computing_data_reduction
;
CrysAlisPro, Agilent Technologies,
Version 1.171.37.35 (release 13-08-2014 CrysAlis171 .NET)
(compiled Aug 13 2014,18:06:01)
;
_computing_structure_refinement 'SHELXL-97 (Sheldrick, 1997)'
_computing_structure_solution 'SHELXS-97 (Sheldrick, 1990)'
_diffrn_ambient_temperature 250(2)
_diffrn_detector_area_resol_mean 10.4741
_diffrn_measured_fraction_theta_full 0.974
_diffrn_measured_fraction_theta_max 0.975
_diffrn_measurement_device_type 'SuperNova, Dual, Cu at zero, Atlas'
_diffrn_measurement_method '\w scans'
_diffrn_radiation_monochromator graphite
_diffrn_radiation_source 'fine-focus sealed tube'
_diffrn_radiation_type CuK\a
_diffrn_radiation_wavelength 1.54178
_diffrn_reflns_av_R_equivalents 0.0218
_diffrn_reflns_av_sigmaI/netI 0.0253
_diffrn_reflns_limit_h_max 18
_diffrn_reflns_limit_h_min -22
_diffrn_reflns_limit_k_max 30
_diffrn_reflns_limit_k_min -19
_diffrn_reflns_limit_l_max 9
_diffrn_reflns_limit_l_min -9
_diffrn_reflns_number 6630
_diffrn_reflns_theta_full 62.95
_diffrn_reflns_theta_max 62.95
_diffrn_reflns_theta_min 4.81
_exptl_absorpt_coefficient_mu 4.757
_exptl_absorpt_correction_T_max 1.00000
_exptl_absorpt_correction_T_min 0.67049
_exptl_absorpt_correction_type multi-scan
_exptl_absorpt_process_details
;
CrysAlisPro, Agilent Technologies,
Version 1.171.37.35 (release 13-08-2014 CrysAlis171 .NET)
(compiled Aug 13 2014,18:06:01)
Empirical absorption correction using spherical harmonics,
 implemented in SCALE3 ABSPACK scaling algorithm.
;
_exptl_crystal_colour red
_exptl_crystal_density_diffrn 1.603
_exptl_crystal_density_method 'not measured'
_exptl_crystal_description block
_exptl_crystal_F_000 2100
_refine_diff_density_max 1.155
_refine_diff_density_min -0.764
_refine_diff_density_rms 0.096
_refine_ls_extinction_method none
_refine_ls_goodness_of_fit_ref 1.054
_refine_ls_hydrogen_treatment mixed
_refine_ls_matrix_type full
_refine_ls_number_parameters 307
_refine_ls_number_reflns 3375
_refine_ls_number_restraints 0
_refine_ls_restrained_S_all 1.054
_refine_ls_R_factor_all 0.0897
_refine_ls_R_factor_gt 0.0856
_refine_ls_shift/su_max 0.003
_refine_ls_shift/su_mean 0.000
_refine_ls_structure_factor_coef Fsqd
_refine_ls_weighting_details 'calc w=1/[\s^2^(Fo^2^)+(0.1752P)^2^+13.2620P] where P=(Fo^2^+2Fc^2^)/3'
_refine_ls_weighting_scheme calc
_refine_ls_wR_factor_gt 0.2528
_refine_ls_wR_factor_ref 0.2580
_reflns_number_gt 3123
_reflns_number_total 3375
_reflns_threshold_expression >2sigma(I)
_cod_data_source_file ic5b01344_si_002.cif
_cod_data_source_block complex2at250K
_cod_depositor_comments
;
The following automatic conversions were performed:

data item '_symmetry_cell_setting' value 'Monoclinic' was changed to
'monoclinic' in accordance with the
/home/saulius/struct/COD-crude-data/automatic-downloads/DataCite-retrospective/ACS/depositions/lib/dictionaries/cif_core.dic
dictionary named 'cif_core.dic' version 2.4.2 last updated on
2011-04-26.

Automatic conversion script
Id: cif_fix_values 6909 2019-04-08 15:41:33Z antanas 
;
_cod_original_sg_symbol_H-M C2/c
_cod_database_code 4346376

loop_
_symmetry_equiv_pos_as_xyz
'x, y, z'
'-x, y, -z+1/2'
'x+1/2, y+1/2, z'
'-x+1/2, y+1/2, -z+1/2'
'-x, -y, -z'
'x, -y, z-1/2'
'-x+1/2, -y+1/2, -z'
'x+1/2, -y+1/2, z-1/2'

loop_
_atom_site_label
_atom_site_type_symbol
_atom_site_fract_x
_atom_site_fract_y
_atom_site_fract_z
_atom_site_U_iso_or_equiv
_atom_site_adp_type
_atom_site_occupancy
_atom_site_symmetry_multiplicity
_atom_site_calc_flag
_atom_site_refinement_flags
Co1 Co 1.0000 0.27231(3) 0.7500 0.0359(4) Uani 1 2 d S
N1 N 0.8947(2) 0.29033(16) 0.7467(5) 0.0441(10) Uani 1 1 d .
N2 N 1.0000 0.3464(2) 0.7500 0.0415(13) Uani 1 2 d S
N3 N 1.0000 0.6068(3) 0.7500 0.104(4) Uani 1 2 d S
N4 N 0.9560(2) 0.25482(15) 0.4901(5) 0.0406(9) Uani 1 1 d .
N5 N 1.0000 0.19773(19) 0.7500 0.0352(12) Uani 1 2 d S
N6 N 1.0000 -0.0623(3) 0.7500 0.070(2) Uani 1 2 d S
C1 C 0.8409(3) 0.2586(2) 0.7370(7) 0.0531(13) Uani 1 1 d .
H1A H 0.8473 0.2249 0.7212 0.064 Uiso 1 1 calc R
C2 C 0.7770(3) 0.2739(2) 0.7493(10) 0.0677(18) Uani 1 1 d .
H2A H 0.7400 0.2512 0.7404 0.081 Uiso 1 1 calc R
C3 C 0.7680(3) 0.3236(3) 0.7752(11) 0.077(2) Uani 1 1 d .
H3A H 0.7255 0.3346 0.7887 0.093 Uiso 1 1 calc R
C4 C 0.8204(3) 0.3559(2) 0.7809(10) 0.0691(18) Uani 1 1 d .
H4A H 0.8146 0.3896 0.7968 0.083 Uiso 1 1 calc R
C5 C 0.8833(3) 0.33873(19) 0.7631(7) 0.0485(12) Uani 1 1 d .
C6 C 0.9430(3) 0.37090(19) 0.7591(6) 0.0459(12) Uani 1 1 d .
C7 C 0.9416(3) 0.4218(2) 0.7583(7) 0.0522(13) Uani 1 1 d .
H7A H 0.9007 0.4383 0.7634 0.063 Uiso 1 1 calc R
C8 C 1.0000 0.4491(3) 0.7500 0.0530(18) Uani 1 2 d S
C9 C 1.0000 0.5031(3) 0.7500 0.062(2) Uani 1 2 d S
C10 C 1.0627(4) 0.5301(3) 0.7967(14) 0.097(3) Uani 1 1 d .
H10A H 1.1080 0.5141 0.8315 0.116 Uiso 1 1 calc R
C11 C 1.0593(6) 0.5810(3) 0.7927(16) 0.116(4) Uani 1 1 d .
H11A H 1.1034 0.5983 0.8234 0.139 Uiso 1 1 calc R
C12 C 0.9325(3) 0.2872(2) 0.3631(7) 0.0510(13) Uani 1 1 d .
H12A H 0.9356 0.3211 0.3870 0.061 Uiso 1 1 calc R
C13 C 0.9037(4) 0.2717(2) 0.1976(7) 0.0558(15) Uani 1 1 d .
H13A H 0.8875 0.2951 0.1106 0.067 Uiso 1 1 calc R
C14 C 0.8987(3) 0.2228(2) 0.1610(7) 0.0529(14) Uani 1 1 d .
H14A H 0.8788 0.2121 0.0490 0.064 Uiso 1 1 calc R
C15 C 0.9235(3) 0.18883(19) 0.2912(6) 0.0445(11) Uani 1 1 d .
H15A H 0.9218 0.1548 0.2687 0.053 Uiso 1 1 calc R
C16 C 0.9506(2) 0.20601(18) 0.4543(6) 0.0374(10) Uani 1 1 d .
C17 C 0.9759(2) 0.17361(17) 0.6039(6) 0.0382(10) Uani 1 1 d .
C18 C 0.9753(3) 0.12254(18) 0.6005(6) 0.0433(11) Uani 1 1 d .
H18A H 0.9581 0.1058 0.4972 0.052 Uiso 1 1 calc R
C19 C 1.0000 0.0960(3) 0.7500 0.0412(15) Uani 1 2 d S
C20 C 1.0000 0.0419(3) 0.7500 0.0475(17) Uani 1 2 d S
C21 C 0.9438(4) 0.0147(2) 0.6343(8) 0.0621(15) Uani 1 1 d .
H21A H 0.9041 0.0308 0.5535 0.075 Uiso 1 1 calc R
C22 C 0.9471(4) -0.0360(2) 0.6403(9) 0.0720(18) Uani 1 1 d .
H22A H 0.9089 -0.0533 0.5601 0.086 Uiso 1 1 calc R
O1 O 0.7935(6) 0.5227(4) 0.3138(19) 0.215(6) Uani 1 1 d .
H1 H 0.7894 0.4921 0.2905 0.258 Uiso 1 1 d R
C23 C 0.7203(10) 0.5392(8) 0.279(3) 0.246(11) Uani 1 1 d .
H23A H 0.7165 0.5740 0.2509 0.369 Uiso 1 1 calc R
H23B H 0.7079 0.5341 0.3770 0.369 Uiso 1 1 calc R
H23C H 0.6870 0.5207 0.1851 0.369 Uiso 1 1 calc R
P1 P 0.73291(11) 0.38354(7) 0.2664(3) 0.0812(6) Uani 1 1 d .
F1 F 0.6637(5) 0.3593(3) 0.1370(12) 0.189(4) Uani 1 1 d .
F2 F 0.7994(5) 0.4084(3) 0.3907(13) 0.231(6) Uani 1 1 d .
F3 F 0.6962(10) 0.4284(3) 0.201(2) 0.377(14) Uani 1 1 d .
F4 F 0.7008(7) 0.3805(9) 0.3913(14) 0.339(11) Uani 1 1 d .
F5 F 0.7678(7) 0.3383(3) 0.348(2) 0.306(10) Uani 1 1 d .
F6 F 0.7632(8) 0.3775(13) 0.1475(16) 0.48(2) Uani 1 1 d .

loop_
_atom_site_aniso_label
_atom_site_aniso_U_11
_atom_site_aniso_U_22
_atom_site_aniso_U_33
_atom_site_aniso_U_23
_atom_site_aniso_U_13
_atom_site_aniso_U_12
Co1 0.0422(6) 0.0315(6) 0.0351(6) 0.000 0.0155(5) 0.000
N1 0.045(2) 0.050(2) 0.038(2) 0.0063(18) 0.0153(18) -0.0031(19)
N2 0.039(3) 0.044(3) 0.043(3) 0.000 0.017(2) 0.000
N3 0.120(8) 0.046(5) 0.175(11) 0.000 0.088(8) 0.000
N4 0.051(2) 0.036(2) 0.037(2) 0.0028(17) 0.0196(18) -0.0026(17)
N5 0.040(3) 0.035(3) 0.030(3) 0.000 0.012(2) 0.000
N6 0.105(6) 0.039(4) 0.062(4) 0.000 0.026(4) 0.000
C1 0.055(3) 0.056(3) 0.048(3) 0.004(2) 0.018(3) -0.016(3)
C2 0.046(3) 0.074(5) 0.083(5) 0.013(3) 0.023(3) -0.014(3)
C3 0.047(3) 0.075(5) 0.115(6) 0.019(4) 0.037(4) 0.006(3)
C4 0.047(3) 0.058(4) 0.109(5) 0.012(3) 0.036(3) 0.007(3)
C5 0.043(3) 0.048(3) 0.055(3) 0.009(2) 0.019(2) 0.001(2)
C6 0.039(3) 0.046(3) 0.054(3) 0.006(2) 0.018(2) 0.002(2)
C7 0.051(3) 0.042(3) 0.070(4) 0.003(2) 0.030(3) 0.005(2)
C8 0.055(4) 0.045(4) 0.062(5) 0.000 0.025(4) 0.000
C9 0.068(5) 0.048(5) 0.077(6) 0.000 0.034(5) 0.000
C10 0.072(5) 0.051(4) 0.176(9) -0.011(5) 0.057(5) -0.007(3)
C11 0.112(7) 0.044(4) 0.213(12) -0.013(5) 0.087(8) -0.017(4)
C12 0.066(3) 0.042(3) 0.047(3) 0.010(2) 0.023(3) 0.000(2)
C13 0.065(4) 0.060(4) 0.039(3) 0.013(2) 0.016(3) -0.001(2)
C14 0.055(3) 0.069(4) 0.033(3) 0.002(2) 0.014(2) -0.008(2)
C15 0.049(3) 0.045(3) 0.037(2) -0.001(2) 0.013(2) -0.005(2)
C16 0.038(2) 0.040(2) 0.037(2) -0.0017(19) 0.0167(19) -0.0024(19)
C17 0.042(2) 0.037(2) 0.037(2) 0.0001(19) 0.0158(19) -0.0008(19)
C18 0.050(3) 0.041(3) 0.038(3) -0.004(2) 0.015(2) -0.003(2)
C19 0.047(4) 0.035(4) 0.042(4) 0.000 0.018(3) 0.000
C20 0.063(5) 0.036(4) 0.044(4) 0.000 0.021(3) 0.000
C21 0.072(4) 0.043(3) 0.059(3) 0.003(3) 0.010(3) -0.005(3)
C22 0.093(5) 0.044(3) 0.067(4) -0.008(3) 0.015(3) -0.012(3)
O1 0.168(9) 0.138(8) 0.38(2) -0.049(9) 0.143(11) -0.063(7)
C23 0.160(15) 0.22(2) 0.38(3) -0.02(2) 0.118(19) -0.087(15)
P1 0.0765(12) 0.0673(12) 0.0940(14) -0.0006(9) 0.0246(10) -0.0052(9)
F1 0.174(7) 0.120(5) 0.202(8) -0.045(5) -0.013(6) -0.037(5)
F2 0.192(8) 0.166(7) 0.207(8) 0.047(6) -0.075(7) -0.095(6)
F3 0.42(2) 0.079(5) 0.332(16) 0.025(7) -0.211(16) -0.010(7)
F4 0.184(10) 0.71(4) 0.150(8) 0.048(14) 0.090(8) 0.080(15)
F5 0.284(14) 0.093(5) 0.364(19) -0.038(8) -0.087(13) 0.042(7)
F6 0.201(12) 1.11(7) 0.152(10) -0.06(2) 0.105(10) -0.01(2)

loop_
_atom_type_symbol
_atom_type_description
_atom_type_scat_dispersion_real
_atom_type_scat_dispersion_imag
_atom_type_scat_source
C C 0.0181 0.0091 'International Tables Vol C Tables 4.2.6.8 and 6.1.1.4'
H H 0.0000 0.0000 'International Tables Vol C Tables 4.2.6.8 and 6.1.1.4'
N N 0.0311 0.0180 'International Tables Vol C Tables 4.2.6.8 and 6.1.1.4'
O O 0.0492 0.0322 'International Tables Vol C Tables 4.2.6.8 and 6.1.1.4'
F F 0.0727 0.0534 'International Tables Vol C Tables 4.2.6.8 and 6.1.1.4'
P P 0.2955 0.4335 'International Tables Vol C Tables 4.2.6.8 and 6.1.1.4'
Co Co -2.3653 3.6143 'International Tables Vol C Tables 4.2.6.8 and 6.1.1.4'

loop_
_geom_angle_atom_site_label_1
_geom_angle_atom_site_label_2
_geom_angle_atom_site_label_3
_geom_angle
_geom_angle_site_symmetry_1
_geom_angle_site_symmetry_3
N2 Co1 N5 180.000(1) . .
N2 Co1 N4 102.90(11) . .
N5 Co1 N4 77.10(11) . .
N2 Co1 N4 102.90(11) . 2_756
N5 Co1 N4 77.10(11) . 2_756
N4 Co1 N4 154.2(2) . 2_756
N2 Co1 N1 76.75(12) . .
N5 Co1 N1 103.25(12) . .
N4 Co1 N1 91.03(15) . .
N4 Co1 N1 94.84(15) 2_756 .
N2 Co1 N1 76.75(12) . 2_756
N5 Co1 N1 103.25(12) . 2_756
N4 Co1 N1 94.84(15) . 2_756
N4 Co1 N1 91.03(16) 2_756 2_756
N1 Co1 N1 153.5(2) . 2_756
C1 N1 C5 118.0(5) . .
C1 N1 Co1 127.0(4) . .
C5 N1 Co1 115.0(3) . .
C6 N2 C6 120.3(6) . 2_756
C6 N2 Co1 119.8(3) . .
C6 N2 Co1 119.8(3) 2_756 .
C11 N3 C11 114.6(10) . 2_756
C12 N4 C16 118.8(4) . .
C12 N4 Co1 126.2(4) . .
C16 N4 Co1 115.0(3) . .
C17 N5 C17 121.3(5) . 2_756
C17 N5 Co1 119.3(3) . .
C17 N5 Co1 119.3(3) 2_756 .
C22 N6 C22 115.0(7) 2_756 .
N1 C1 C2 122.2(6) . .
C1 C2 C3 118.9(6) . .
C4 C3 C2 119.6(6) . .
C3 C4 C5 119.3(6) . .
N1 C5 C4 121.9(5) . .
N1 C5 C6 114.0(4) . .
C4 C5 C6 124.1(5) . .
N2 C6 C7 120.9(5) . .
N2 C6 C5 114.0(5) . .
C7 C6 C5 125.1(5) . .
C6 C7 C8 121.0(5) . .
C7 C8 C7 116.0(7) . 2_756
C7 C8 C9 122.0(3) . .
C7 C8 C9 122.0(3) 2_756 .
C10 C9 C10 115.2(9) 2_756 .
C10 C9 C8 122.4(4) 2_756 .
C10 C9 C8 122.4(4) . .
C9 C10 C11 119.8(8) . .
N3 C11 C10 125.3(9) . .
N4 C12 C13 121.4(5) . .
C14 C13 C12 120.0(5) . .
C13 C14 C15 119.3(5) . .
C16 C15 C14 118.6(5) . .
N4 C16 C15 121.9(4) . .
N4 C16 C17 114.3(4) . .
C15 C16 C17 123.9(4) . .
N5 C17 C18 120.5(4) . .
N5 C17 C16 114.3(4) . .
C18 C17 C16 125.3(4) . .
C17 C18 C19 120.0(5) . .
C18 C19 C18 117.7(6) 2_756 .
C18 C19 C20 121.2(3) 2_756 .
C18 C19 C20 121.2(3) . .
C21 C20 C21 116.2(7) . 2_756
C21 C20 C19 121.9(3) . .
C21 C20 C19 121.9(3) 2_756 .
C22 C21 C20 119.1(6) . .
N6 C22 C21 125.3(6) . .
F6 P1 F3 96.2(14) . .
F6 P1 F4 169.9(18) . .
F3 P1 F4 92.4(13) . .
F6 P1 F5 89.8(15) . .
F3 P1 F5 174.0(13) . .
F4 P1 F5 81.7(10) . .
F6 P1 F2 94.0(10) . .
F3 P1 F2 94.6(6) . .
F4 P1 F2 90.6(9) . .
F5 P1 F2 84.4(5) . .
F6 P1 F1 86.1(9) . .
F3 P1 F1 83.9(5) . .
F4 P1 F1 89.5(8) . .
F5 P1 F1 97.1(5) . .
F2 P1 F1 178.5(5) . .

loop_
_geom_bond_atom_site_label_1
_geom_bond_atom_site_label_2
_geom_bond_distance
_geom_bond_site_symmetry_2
Co1 N2 2.009(6) .
Co1 N5 2.023(5) .
Co1 N4 2.126(4) .
Co1 N4 2.126(4) 2_756
Co1 N1 2.133(4) .
Co1 N1 2.133(4) 2_756
N1 C1 1.347(7) .
N1 C5 1.348(7) .
N2 C6 1.338(6) .
N2 C6 1.338(6) 2_756
N3 C11 1.299(10) .
N3 C11 1.299(10) 2_756
N4 C12 1.341(7) .
N4 C16 1.354(7) .
N5 C17 1.335(5) .
N5 C17 1.335(5) 2_756
N6 C22 1.327(8) 2_756
N6 C22 1.327(8) .
C1 C2 1.373(9) .
C2 C3 1.388(10) .
C3 C4 1.345(9) .
C4 C5 1.390(8) .
C5 C6 1.480(7) .
C6 C7 1.380(7) .
C7 C8 1.399(7) .
C8 C7 1.399(7) 2_756
C8 C9 1.465(12) .
C9 C10 1.369(8) 2_756
C9 C10 1.369(9) .
C10 C11 1.381(11) .
C12 C13 1.385(8) .
C13 C14 1.358(8) .
C14 C15 1.390(7) .
C15 C16 1.381(7) .
C16 C17 1.481(6) .
C17 C18 1.386(7) .
C18 C19 1.392(6) .
C19 C18 1.392(6) 2_756
C19 C20 1.466(10) .
C20 C21 1.397(7) .
C20 C21 1.397(7) 2_756
C21 C22 1.377(9) .
O1 C23 1.44(2) .
P1 F6 1.371(11) .
P1 F3 1.423(9) .
P1 F4 1.438(10) .
P1 F5 1.454(9) .
P1 F2 1.513(7) .
P1 F1 1.554(7) .
